data_4072957
loop_
_publ_author_name
'Soran, Albert P.'
'Silvestru, Cristian'
'Breunig, Hans J.'
'Bal\'azs, Gabor'
'Green, Jennifer C.'

_publ_section_title
;
 Organobismuth(III) Dihalides with T-Shaped Geometry Stabilized by
 Intramolecular N\\rightarrow Bi Interactions and Related
 Diorganobismuth(III) Halides
;
_journal_issue 5
_journal_name_full Organometallics
_journal_page_first 1196
_journal_paper_doi 10.1021/om0611608
_journal_volume 26
_journal_year 2007
_chemical_formula_moiety 'C12 H19 Bi I2 N2'
_chemical_formula_sum 'C12 H19 Bi I2 N2'
_chemical_formula_weight 654.07
_chemical_name_systematic
; 
 ? 
;
_space_group_IT_number 60
_symmetry_cell_setting orthorhombic
_symmetry_space_group_name_Hall '-P 2n 2ab'
_symmetry_space_group_name_H-M 'P b c n'
_atom_sites_solution_hydrogens geom
_atom_sites_solution_primary direct
_atom_sites_solution_secondary difmap
_audit_creation_method SHELXL-97
_cell_angle_alpha 90.00
_cell_angle_beta 90.00
_cell_angle_gamma 90.00
_cell_formula_units_Z 4
_cell_length_a 16.278(3)
_cell_length_b 11.848(2)
_cell_length_c 8.8883(16)
_cell_measurement_reflns_used 4335
_cell_measurement_temperature 297(2)
_cell_measurement_theta_max 28.18
_cell_measurement_theta_min 2.50
_cell_volume 1714.2(5)
_computing_cell_refinement 'Bruker SMART'
_computing_data_collection 'Bruker SMART'
_computing_data_reduction 'Bruker SAINT'
_computing_molecular_graphics 'Bruker SHELXTL'
_computing_publication_material 'Bruker SHELXTL'
_computing_structure_refinement 'Bruker SHELXTL'
_computing_structure_solution 'Bruker SHELXTL'
_diffrn_ambient_temperature 297(2)
_diffrn_measured_fraction_theta_full 1.000
_diffrn_measured_fraction_theta_max 1.000
_diffrn_measurement_device_type 'CCD area detector'
_diffrn_measurement_method 'phi and omega scans'
_diffrn_radiation_monochromator graphite
_diffrn_radiation_source 'fine-focus sealed tube'
_diffrn_radiation_type MoK\a
_diffrn_radiation_wavelength 0.71073
_diffrn_reflns_av_R_equivalents 0.0406
_diffrn_reflns_av_sigmaI/netI 0.0258
_diffrn_reflns_limit_h_max 20
_diffrn_reflns_limit_h_min -20
_diffrn_reflns_limit_k_max 14
_diffrn_reflns_limit_k_min -14
_diffrn_reflns_limit_l_max 11
_diffrn_reflns_limit_l_min -11
_diffrn_reflns_number 12755
_diffrn_reflns_theta_full 26.37
_diffrn_reflns_theta_max 26.37
_diffrn_reflns_theta_min 2.13
_exptl_absorpt_coefficient_mu 13.872
_exptl_absorpt_correction_T_max 0.1647
_exptl_absorpt_correction_T_min 0.0697
_exptl_absorpt_correction_type multi-scan
_exptl_absorpt_process_details 'Bruker, 2001.'
_exptl_crystal_colour yellow
_exptl_crystal_density_diffrn 2.534
_exptl_crystal_density_method 'not measured'
_exptl_crystal_description block
_exptl_crystal_F_000 1176
_exptl_crystal_size_max 0.28
_exptl_crystal_size_mid 0.17
_exptl_crystal_size_min 0.13
_refine_diff_density_max 0.954
_refine_diff_density_min -1.128
_refine_diff_density_rms 0.107
_refine_ls_extinction_coef 0.00111(6)
_refine_ls_extinction_expression Fc^*^=kFc[1+0.001xFc^2^\l^3^/sin(2\q)]^-1/4^
_refine_ls_extinction_method SHELXL
_refine_ls_goodness_of_fit_ref 1.138
_refine_ls_hydrogen_treatment constr
_refine_ls_matrix_type full
_refine_ls_number_parameters 82
_refine_ls_number_reflns 1761
_refine_ls_number_restraints 0
_refine_ls_restrained_S_all 1.138
_refine_ls_R_factor_all 0.0286
_refine_ls_R_factor_gt 0.0245
_refine_ls_shift/su_max 0.001
_refine_ls_shift/su_mean 0.000
_refine_ls_structure_factor_coef Fsqd
_refine_ls_weighting_details 'calc w=1/[\s^2^(Fo^2^)+(0.0035P)^2^+4.6795P] where P=(Fo^2^+2Fc^2^)/3'
_refine_ls_weighting_scheme calc
_refine_ls_wR_factor_gt 0.0469
_refine_ls_wR_factor_ref 0.0482
_reflns_number_gt 1600
_reflns_number_total 1761
_reflns_threshold_expression >2sigma(I)
_cod_data_source_file om0611608si20061220_064232.cif
_cod_data_source_block CCDC_619309
_cod_depositor_comments
;
The following automatic conversions were performed:

'_symmetry_cell_setting' value 'Orthorhombic' changed to
'orthorhombic' according to
/home/saulius/struct/CIF-dictionaries/cif_core.dic dictionary named
'cif_core.dic' version 2.4.1 from 2010-06-29.

Automatic conversion script
Id: cif_fix_values 1715 2011-07-08 13:25:40Z adriana 
;
_cod_original_sg_symbol_H-M 'Pbcn '
_cod_database_code 4072957

loop_
_symmetry_equiv_pos_as_xyz
'x, y, z'
'-x+1/2, -y+1/2, z+1/2'
'-x, y, -z+1/2'
'x+1/2, -y+1/2, -z'
'-x, -y, -z'
'x-1/2, y-1/2, -z-1/2'
'x, -y, z-1/2'
'-x-1/2, y-1/2, z'

loop_
_atom_site_label
_atom_site_type_symbol
_atom_site_fract_x
_atom_site_fract_y
_atom_site_fract_z
_atom_site_U_iso_or_equiv
_atom_site_adp_type
_atom_site_occupancy
_atom_site_symmetry_multiplicity
_atom_site_calc_flag
_atom_site_refinement_flags
Bi1 Bi 0.5000 0.640146(19) 0.2500 0.02686(10) Uani 1 2 d S
I1 I 0.40942(2) 0.63946(3) -0.05448(4) 0.04842(13) Uani 1 1 d .
N1 N 0.6393(2) 0.7083(3) 0.1427(5) 0.0365(9) Uani 1 1 d .
C1 C 0.5000 0.8271(6) 0.2500 0.0352(15) Uani 1 2 d S
C2 C 0.5727(3) 0.8854(4) 0.2289(6) 0.0399(12) Uani 1 1 d .
C3 C 0.5724(4) 1.0019(5) 0.2270(8) 0.0632(19) Uani 1 1 d .
H3 H 0.6208 1.0416 0.2102 0.076 Uiso 1 1 calc R
C4 C 0.5000 1.0583(7) 0.2500 0.081(4) Uani 1 2 d S
H4 H 0.5000 1.1368 0.2500 0.097 Uiso 1 2 calc SR
C5 C 0.6521(3) 0.8190(4) 0.2170(7) 0.0450(14) Uani 1 1 d .
H5A H 0.6919 0.8624 0.1600 0.054 Uiso 1 1 calc R
H5B H 0.6744 0.8069 0.3170 0.054 Uiso 1 1 calc R
C6 C 0.6310(4) 0.7236(6) -0.0203(7) 0.0656(19) Uani 1 1 d .
H6A H 0.6800 0.7581 -0.0593 0.098 Uiso 1 1 calc R
H6B H 0.5846 0.7711 -0.0410 0.098 Uiso 1 1 calc R
H6C H 0.6231 0.6515 -0.0675 0.098 Uiso 1 1 calc R
C7 C 0.7100(3) 0.6332(5) 0.1737(8) 0.0526(15) Uani 1 1 d .
H7A H 0.7039 0.5644 0.1176 0.079 Uiso 1 1 calc R
H7B H 0.7119 0.6162 0.2793 0.079 Uiso 1 1 calc R
H7C H 0.7599 0.6702 0.1443 0.079 Uiso 1 1 calc R

loop_
_atom_site_aniso_label
_atom_site_aniso_U_11
_atom_site_aniso_U_22
_atom_site_aniso_U_33
_atom_site_aniso_U_23
_atom_site_aniso_U_13
_atom_site_aniso_U_12
Bi1 0.02127(14) 0.02920(14) 0.03011(15) 0.000 -0.00198(10) 0.000
I1 0.0467(2) 0.0590(2) 0.0395(2) -0.00352(17) -0.01124(16) 0.00376(18)
N1 0.020(2) 0.046(2) 0.043(2) 0.001(2) 0.0002(18) -0.0012(18)
C1 0.030(4) 0.033(3) 0.043(4) 0.000 -0.003(3) 0.000
C2 0.031(3) 0.031(2) 0.058(3) 0.006(2) -0.005(2) -0.004(2)
C3 0.044(3) 0.037(3) 0.108(6) 0.017(3) -0.013(3) -0.009(3)
C4 0.075(7) 0.024(4) 0.143(11) 0.000 -0.033(7) 0.000
C5 0.025(3) 0.043(3) 0.067(4) 0.006(3) 0.000(2) -0.011(2)
C6 0.043(4) 0.108(6) 0.046(4) 0.013(4) 0.013(3) -0.005(4)
C7 0.027(3) 0.053(3) 0.077(4) -0.005(3) 0.004(3) 0.001(3)

loop_
_atom_type_symbol
_atom_type_description
_atom_type_scat_dispersion_real
_atom_type_scat_dispersion_imag
_atom_type_scat_source
C C 0.0033 0.0016 'International Tables Vol C Tables 4.2.6.8 and 6.1.1.4'
H H 0.0000 0.0000 'International Tables Vol C Tables 4.2.6.8 and 6.1.1.4'
N N 0.0061 0.0033 'International Tables Vol C Tables 4.2.6.8 and 6.1.1.4'
I I -0.4742 1.8119 'International Tables Vol C Tables 4.2.6.8 and 6.1.1.4'
Bi Bi -4.1077 10.2566 'International Tables Vol C Tables 4.2.6.8 and 6.1.1.4'

loop_
_geom_angle_atom_site_label_1
_geom_angle_atom_site_label_2
_geom_angle_atom_site_label_3
_geom_angle
_geom_angle_site_symmetry_1
_geom_angle_site_symmetry_3
C1 Bi1 N1 71.83(9) . 3_655
C1 Bi1 N1 71.83(9) . .
N1 Bi1 N1 143.66(18) 3_655 .
C1 Bi1 I1 90.150(8) . .
N1 Bi1 I1 84.57(9) 3_655 .
N1 Bi1 I1 95.52(9) . .
C1 Bi1 I1 90.150(8) . 3_655
N1 Bi1 I1 95.52(9) 3_655 3_655
N1 Bi1 I1 84.57(9) . 3_655
I1 Bi1 I1 179.700(17) . 3_655
C6 N1 C7 109.2(5) . .
C6 N1 C5 110.1(5) . .
C7 N1 C5 109.8(4) . .
C6 N1 Bi1 108.8(3) . .
C7 N1 Bi1 115.1(3) . .
C5 N1 Bi1 103.6(3) . .
C2 C1 C2 120.2(6) . 3_655
C2 C1 Bi1 119.9(3) . .
C2 C1 Bi1 119.9(3) 3_655 .
C3 C2 C1 119.8(5) . .
C3 C2 C5 121.4(5) . .
C1 C2 C5 118.7(4) . .
C4 C3 C2 119.3(6) . .
C3 C4 C3 121.6(8) 3_655 .
N1 C5 C2 111.7(4) . .

loop_
_geom_bond_atom_site_label_1
_geom_bond_atom_site_label_2
_geom_bond_distance
_geom_bond_site_symmetry_2
Bi1 C1 2.216(7) .
Bi1 N1 2.589(4) 3_655
Bi1 N1 2.589(4) .
Bi1 I1 3.0819(6) .
Bi1 I1 3.0819(6) 3_655
N1 C6 1.466(7) .
N1 C7 1.481(6) .
N1 C5 1.484(7) .
C1 C2 1.383(6) .
C1 C2 1.383(6) 3_655
C2 C3 1.381(7) .
C2 C5 1.517(7) .
C3 C4 1.371(7) .
C4 C3 1.371(7) 3_655

loop_
_geom_torsion_atom_site_label_1
_geom_torsion_atom_site_label_2
_geom_torsion_atom_site_label_3
_geom_torsion_atom_site_label_4
_geom_torsion
_geom_torsion_site_symmetry_1
_geom_torsion_site_symmetry_4
C1 Bi1 N1 C6 -88.5(4) . .
N1 Bi1 N1 C6 -88.5(4) 3_655 .
I1 Bi1 N1 C6 -0.2(4) . .
I1 Bi1 N1 C6 179.5(4) 3_655 .
C1 Bi1 N1 C7 148.5(4) . .
N1 Bi1 N1 C7 148.5(4) 3_655 .
I1 Bi1 N1 C7 -123.2(4) . .
I1 Bi1 N1 C7 56.5(4) 3_655 .
C1 Bi1 N1 C5 28.6(3) . .
N1 Bi1 N1 C5 28.6(3) 3_655 .
I1 Bi1 N1 C5 116.9(3) . .
I1 Bi1 N1 C5 -63.3(3) 3_655 .
N1 Bi1 C1 C2 166.2(3) 3_655 .
N1 Bi1 C1 C2 -13.8(3) . .
I1 Bi1 C1 C2 -109.6(3) . .
I1 Bi1 C1 C2 70.4(3) 3_655 .
N1 Bi1 C1 C2 -13.8(3) 3_655 3_655
N1 Bi1 C1 C2 166.2(3) . 3_655
I1 Bi1 C1 C2 70.4(3) . 3_655
I1 Bi1 C1 C2 -109.6(3) 3_655 3_655
C2 C1 C2 C3 -0.9(4) 3_655 .
Bi1 C1 C2 C3 179.1(4) . .
C2 C1 C2 C5 175.8(6) 3_655 .
Bi1 C1 C2 C5 -4.2(6) . .
C1 C2 C3 C4 1.7(9) . .
C5 C2 C3 C4 -174.8(5) . .
C2 C3 C4 C3 -0.9(4) . 3_655
C6 N1 C5 C2 76.8(5) . .
C7 N1 C5 C2 -163.0(4) . .
Bi1 N1 C5 C2 -39.5(5) . .
C3 C2 C5 N1 -149.8(6) . .
C1 C2 C5 N1 33.6(6) . .
